data_7720896
loop_
_publ_author_name
'Dong, Zheting'
'Chang, Ai'
'Luo, Chun-Ru'
'Sun, Xiaohan'
'Xu, Yuangang'
'Wang, Pengcheng'
'Lu, Guo-Ping'

_publ_section_title
;
 Hypergolic metal-organic frameworks and metal coordination complexes
 constructed by dicyandiamide and imidazole derivatives.
;
_journal_issue 17
_journal_name_full 'Dalton transactions (Cambridge, England : 2003)'
_journal_page_first 6976
_journal_page_last 6985
_journal_paper_doi 10.1039/d6dt00163g
_journal_volume 55
_journal_year 2026
_chemical_formula_sum 'C28 H24 Co Cu N20'
_chemical_formula_weight 763.140
_space_group_IT_number 64
_space_group_name_Hall '-C 2ac 2'
_space_group_name_H-M_alt 'C m c e'
_symmetry_cell_setting orthorhombic
_symmetry_Int_Tables_number 64
_symmetry_space_group_name_Hall '-C 2ac 2'
_symmetry_space_group_name_H-M 'C m c e'
_audit_creation_date 2026-04-02
_audit_creation_method
;
Olex2 1.5

(compiled 2026.03.20 svn.r2bc28608 for OlexSys, GUI svn.r7530)


;
_audit_update_record 2026-04-02
_cell_angle_alpha 90.000
_cell_angle_beta 90.000
_cell_angle_gamma 90.000
_cell_formula_units_Z 2
_cell_length_a 7.3096(3)
_cell_length_b 16.6632(10)
_cell_length_c 14.2318(8)
_cell_volume 1733.45(16)
_refine_ls_R_factor_all 0.043
_cod_data_source_file d6dt00163g2.cif
_cod_data_source_block hmof-6
_cod_depositor_comments 'Adding full bibliography for 7720890--7720903.cif.'
_cod_original_cell_volume 1733.5(2)
_cod_original_sg_symbol_Hall -C_2bc_2
_cod_original_sg_symbol_H-M 'C m c a'
_cod_database_code 7720896

loop_
_symmetry_equiv_pos_site_id
_symmetry_equiv_pos_as_xyz
1 x,y,z
2 -x,1/2-y,1/2+z
3 x,-y,-z
4 -x,1/2+y,1/2-z
5 -x,-y,-z
6 x,1/2+y,1/2-z
7 -x,y,z
8 x,1/2-y,1/2+z
9 1/2+x,1/2+y,z
10 1/2-x,1-y,1/2+z
11 1/2+x,1/2-y,-z
12 1/2-x,1+y,1/2-z
13 1/2-x,1/2-y,-z
14 1/2+x,1+y,1/2-z
15 1/2-x,1/2+y,z
16 1/2+x,1-y,1/2+z

loop_
_atom_site_aniso_label
_atom_site_aniso_U_11
_atom_site_aniso_U_22
_atom_site_aniso_U_33
_atom_site_aniso_U_12
_atom_site_aniso_U_13
_atom_site_aniso_U_23
Co1 0.0272(3) 0.0439(3) 0.0407(3) 0.00000 0.00000 -0.0007(2)
Cu1 0.0272(3) 0.0439(3) 0.0407(3) 0.00000 0.00000 -0.0007(2)
N3 0.0426(14) 0.0453(15) 0.0434(14) 0.00000 0.00000 -0.0030(11)
N4 0.0534(16) 0.0418(14) 0.0439(14) 0.00000 0.00000 -0.0028(11)
N1 0.0385(14) 0.0590(18) 0.0593(17) 0.00000 0.00000 -0.0235(14)
N2 0.0367(11) 0.0670(13) 0.0582(12) -0.0006(9) -0.0015(9) -0.0018(10)
C1 0.0365(11) 0.0441(11) 0.0392(10) 0.0046(9) 0.0048(8) -0.0024(9)
C2 0.0465(17) 0.0461(18) 0.0427(16) 0.00000 0.00000 -0.0066(13)
C5 0.064(2) 0.0410(17) 0.0551(19) 0.00000 0.00000 -0.0006(15)
C3 0.106(3) 0.045(2) 0.0454(19) 0.00000 0.00000 -0.0079(15)
C4 0.109(3) 0.046(2) 0.0432(18) 0.00000 0.00000 -0.0071(15)
C6 0.122(4) 0.051(3) 0.062(2) 0.00000 0.00000 0.004(2)

loop_
_atom_site_label
_atom_site_type_symbol
_atom_site_fract_x
_atom_site_fract_y
_atom_site_fract_z
_atom_site_occupancy
_atom_site_symmetry_multiplicity
_atom_site_Wyckoff_symbol
_atom_site_attached_hydrogens
_atom_site_calc_flag
_atom_site_thermal_displace_type
_atom_site_U_iso_or_equiv
_atom_site_disorder_assembly
_atom_site_disorder_group
Co1 Co 1.0000 0.5000 0.5000 0.500 4 a ? d Uani 0.0373(2) ? ?
Cu1 Cu 1.0000 0.5000 0.5000 0.500 4 a ? d Uani 0.0373(2) ? ?
N3 N 1.0000 0.4459(2) 0.6308(2) 1.000 8 f ? d Uani 0.0438(6) ? ?
N4 N 1.0000 0.3546(2) 0.7425(2) 1.000 8 f ? d Uani 0.0464(6) ? ?
N1 N 0.5000 0.3638(2) 0.3967(2) 1.000 8 f ? d Uani 0.0523(7) ? ?
N2 N 0.7920(3) 0.4186(1) 0.4523(2) 1.000 16 g ? d Uani 0.0540(5) ? ?
C1 C 0.6526(3) 0.3949(1) 0.4277(1) 1.000 16 g ? d Uani 0.0399(5) ? ?
C2 C 1.0000 0.3689(2) 0.6489(2) 1.000 8 f ? d Uani 0.0451(7) A -1
H2 H 1.0000 0.3286 0.6027 1.000 8 f ? calc Uiso 0.05400 A -1
C5 C 1.0000 0.2777(2) 0.7837(3) 1.000 8 f ? d Uani 0.0535(8) A -1
H5 H 1.0000 0.2332 0.7430 1.000 8 f ? calc Uiso 0.06400 A -1
C3 C 1.0000 0.4831(2) 0.7171(3) 1.000 8 f ? d Uani 0.0655(11) A -1
H3 H 1.0000 0.5389 0.7265 1.000 8 f ? calc Uiso 0.07900 ? ?
C4 C 1.0000 0.4281(2) 0.7858(3) 1.000 8 f ? d Uani 0.0661(11) ? ?
H4 H 1.0000 0.4380 0.8508 1.000 8 f ? calc Uiso 0.07900 ? ?
C6 C 1.0000 0.2634(3) 0.8726(3) 1.000 8 f ? d Uani 0.0784(14) ? ?
H6A H 1.0000 0.210(4) 0.897(3) 1.000 8 f ? d Uiso 0.094(16) ? ?
H6B H 1.0000 0.306(4) 0.910(4) 1.000 8 f ? d Uiso 0.11(2) ? ?

loop_
_atom_type_symbol
_atom_type_oxidation_number
_atom_type_radius_bond
Mn ? ?
N ? ?
C ? ?
H ? ?
Cu ? ?
N ? ?
C ? ?
Fe ? ?
N ? ?
C ? ?
H ? ?
Co ? ?
N ? ?
C ? ?
H ? ?
Ni ? ?
N ? ?
C ? ?
H ? ?
C ? ?
H ? ?
Cu ? ?
N ? ?
Co ? ?
Cu ? ?
N ? ?
C ? ?
H ? ?

loop_
_geom_angle_atom_site_label_1
_geom_angle_atom_site_label_2
_geom_angle_atom_site_label_3
_geom_angle_site_symmetry_1
_geom_angle_site_symmetry_2
_geom_angle_site_symmetry_3
_geom_angle
_geom_angle_publ_flag
N3 Co1 N3 5_766 . . 180.00 no
N3 Co1 N2 . . 7_755 90.54(8) no
N3 Co1 N2 5_766 . 5_766 90.54(8) no
N3 Co1 N2 . . 5_766 89.46(8) no
N3 Co1 N2 . . . 90.54(8) no
N3 Co1 N2 5_766 . 3_566 90.54(8) no
N3 Co1 N2 5_766 . 7_755 89.46(8) no
N3 Co1 N2 5_766 . . 89.46(8) no
N3 Co1 N2 . . 3_566 89.46(8) no
N2 Co1 N2 5_766 . 7_755 89.84(11) no
N2 Co1 N2 . . 7_755 90.16(11) no
N2 Co1 N2 . . 3_566 89.84(11) no
N2 Co1 N2 5_766 . 3_566 90.16(11) no
N2 Co1 N2 . . 5_766 180.00 no
N2 Co1 N2 7_755 . 3_566 180.00 no
C2 N3 Co1 . . . 127.2(2) no
C2 N3 C3 . . . 105.4(3) no
C3 N3 Co1 . . . 127.3(2) no
C2 N4 C5 . . . 124.8(3) no
C2 N4 C4 . . . 106.5(3) no
C4 N4 C5 . . . 128.7(3) no
C1 N1 C1 . . 7_655 117.2(3) no
C1 N2 Co1 . . . 160.50(19) no
N2 C1 N1 . . . 175.9(2) no
N3 C2 N4 . . . 111.5(3) no
N3 C2 H2 . . . 124.20 no
N4 C2 H2 . . . 124.20 no
N4 C5 H5 . . . 117.40 no
C6 C5 N4 . . . 125.2(4) no
C6 C5 H5 . . . 117.40 no
N3 C3 H3 . . . 125.00 no
C4 C3 N3 . . . 110.0(3) no
C4 C3 H3 . . . 125.00 no
N4 C4 H4 . . . 126.80 no
C3 C4 N4 . . . 106.5(3) no
C3 C4 H4 . . . 126.80 no
C5 C6 H6A . . . 122.(3) no
C5 C6 H6B . . . 116.(4) no
H6A C6 H6B . . . 122.(5) no

loop_
_geom_bond_atom_site_label_1
_geom_bond_atom_site_label_2
_geom_bond_site_symmetry_1
_geom_bond_site_symmetry_2
_geom_bond_distance
_geom_bond_publ_flag
Co1 N3 . 5_766 2.068(3) no
Co1 N3 . . 2.068(3) no
Co1 N2 . 7_755 2.148(2) no
Co1 N2 . 5_766 2.148(2) no
Co1 N2 . 3_566 2.148(2) no
Co1 N2 . . 2.148(2) no
N3 C2 . . 1.308(4) no
N3 C3 . . 1.377(4) no
N4 C2 . . 1.354(4) no
N4 C5 . . 1.410(4) no
N4 C4 . . 1.371(4) no
N1 C1 . . 1.307(3) no
N1 C1 . 7_655 1.307(3) no
N2 C1 . . 1.147(3) no
C2 H2 . . 0.9400 no
C5 H5 . . 0.9400 no
C5 C6 . . 1.287(6) no
C3 H3 . . 0.9400 no
C3 C4 . . 1.340(5) no
C4 H4 . . 0.9400 no
C6 H6A . . 0.95(6) no
C6 H6B . . 0.89(6) no

loop_
_geom_torsion_atom_site_label_1
_geom_torsion_atom_site_label_2
_geom_torsion_atom_site_label_3
_geom_torsion_atom_site_label_4
_geom_torsion_site_symmetry_1
_geom_torsion_site_symmetry_2
_geom_torsion_site_symmetry_3
_geom_torsion_site_symmetry_4
_geom_torsion
_geom_torsion_publ_flag
Co1 N3 C2 N4 . . . . 180.0() no
Co1 N3 C3 C4 . . . . 180.0() no
N3 C3 C4 N4 . . . . 0.0() no
C2 N3 C3 C4 . . . . 0.0() no
C2 N4 C5 C6 . . . . 180.0() no
C2 N4 C4 C3 . . . . 0.0() no
C5 N4 C2 N3 . . . . 180.0() no
C5 N4 C4 C3 . . . . 180.0() no
C3 N3 C2 N4 . . . . 0.0() no
C4 N4 C2 N3 . . . . 0.0() no
C4 N4 C5 C6 . . . . 0.0() no
